data_1573680
loop_
_publ_author_name
'Ruser, Niklas'
'N\"ather, Christian'
'Stock, Norbert'

_journal_coeditor_code HB8117
_journal_paper_doi 10.1107/S2056989024012313
_journal_year 2024
_chemical_formula_iupac '[Ce (C2 H3 O2) (S O4) (H2 O)2]'
_chemical_formula_moiety 'C2 H7 Ce O8 S'
_chemical_formula_sum 'C2 H7 Ce O8 S'
_chemical_formula_weight 331.26
_chemical_name_systematic
;
Poly[\m~3~-acetato-diaqua-\m~3~-sulfato-cerium(III)]
;
_space_group_crystal_system triclinic
_space_group_IT_number 2
_space_group_name_Hall '-P 1'
_space_group_name_H-M_alt 'P -1'
_atom_sites_solution_hydrogens mixed
_atom_sites_solution_primary dual
_audit_creation_method
;
Olex2 1.3-ac4
(compiled 2020.11.27 svn.r5f609507 for Rigaku Oxford Diffraction, GUI svn.r6214)
;
_cell_angle_alpha 110.448(2)
_cell_angle_beta 90.099(2)
_cell_angle_gamma 107.307(2)
_cell_formula_units_Z 2
_cell_length_a 6.84240(10)
_cell_length_b 6.99840(10)
_cell_length_c 8.7888(2)
_cell_measurement_reflns_used 7869
_cell_measurement_temperature 100.00(10)
_cell_measurement_theta_max 30.1920
_cell_measurement_theta_min 2.4920
_cell_volume 373.851(14)
_computing_cell_refinement
;
CrysAlisPro 1.171.42.100a (Rigaku OD, 2023)
;
_computing_data_collection
;
CrysAlisPro 1.171.42.100a (Rigaku OD, 2023)
;
_computing_data_reduction
;
CrysAlisPro 1.171.42.100a (Rigaku OD, 2023)
;
_computing_molecular_graphics
;
DIAMOND (Brandenburg & Putz, 1999) and XP in SHELXTL-PC (Sheldrick,
2008)
;
_computing_publication_material
;
Publcif (Westrip, 2010)
;
_computing_structure_refinement
;
<i>SHELXL2016/6</i> (Sheldrick, 2015b)
;
_computing_structure_solution
;
<i>SHELXT2014/4</i> (Sheldrick, 2015a)
;
_diffrn_ambient_temperature 100.00(10)
_diffrn_detector 'Hybrid Pixel Array Detector'
_diffrn_detector_area_resol_mean 10.0000
_diffrn_measured_fraction_theta_full 1.000
_diffrn_measured_fraction_theta_max 0.936
_diffrn_measurement_device 'four-circle diffractometer'
_diffrn_measurement_device_type 'XtaLAB Synergy, Dualflex, HyPix'
_diffrn_measurement_method '\w scans'
_diffrn_radiation_monochromator mirror
_diffrn_radiation_probe x-ray
_diffrn_radiation_type 'Mo K\a'
_diffrn_radiation_wavelength 0.71073
_diffrn_reflns_av_R_equivalents 0.0139
_diffrn_reflns_av_unetI/netI 0.0112
_diffrn_reflns_limit_h_max 9
_diffrn_reflns_limit_h_min -9
_diffrn_reflns_limit_k_max 9
_diffrn_reflns_limit_k_min -9
_diffrn_reflns_limit_l_max 12
_diffrn_reflns_limit_l_min -12
_diffrn_reflns_number 8752
_diffrn_reflns_theta_full 25.242
_diffrn_reflns_theta_max 30.195
_diffrn_reflns_theta_min 2.491
_diffrn_source 'micro-focus sealed X-ray tube'
_exptl_absorpt_coefficient_mu 6.377
_exptl_absorpt_correction_T_max 0.26410
_exptl_absorpt_correction_T_min 0.24262
_exptl_absorpt_correction_type multi-scan
_exptl_absorpt_process_details
;
(CrysAlisPr; Rigaku OD, 2023)
;
_exptl_crystal_colour colorless
_exptl_crystal_density_diffrn 2.943
_exptl_crystal_description plate
_exptl_crystal_F_000 314
_exptl_crystal_size_max 0.08
_exptl_crystal_size_mid 0.08
_exptl_crystal_size_min 0.03
_refine_diff_density_max 0.752
_refine_diff_density_min -0.402
_refine_ls_extinction_method none
_refine_ls_goodness_of_fit_ref 1.084
_refine_ls_hydrogen_treatment mixed
_refine_ls_matrix_type full
_refine_ls_number_parameters 126
_refine_ls_number_reflns 2085
_refine_ls_number_restraints 0
_refine_ls_restrained_S_all 1.084
_refine_ls_R_factor_all 0.0100
_refine_ls_R_factor_gt 0.0099
_refine_ls_shift/su_max 0.001
_refine_ls_shift/su_mean 0.000
_refine_ls_structure_factor_coef Fsqd
_refine_ls_weighting_details 'w=1/[\s^2^(Fo^2^)+(0.0141P)^2^+0.1685P] where P=(Fo^2^+2Fc^2^)/3'
_refine_ls_weighting_scheme calc
_refine_ls_wR_factor_gt 0.0252
_refine_ls_wR_factor_ref 0.0252
_reflns_number_gt 2066
_reflns_number_total 2085
_reflns_threshold_expression 'I > 2\s(I)'
_cod_data_source_file hb8117.cif
_cod_data_source_block I
_cod_original_cell_volume 373.850(10)
_cod_database_code 1573680
_shelx_space_group_comment
;
The symmetry employed for this shelxl refinement is uniquely defined
by the following loop, which should always be used as a source of
symmetry information in preference to the above space-group names.
They are only intended as comments.
;

loop_
_space_group_symop_operation_xyz
'x, y, z'
'-x, -y, -z'

loop_
_atom_site_type_symbol
_atom_site_label
_atom_site_fract_x
_atom_site_fract_y
_atom_site_fract_z
_atom_site_U_iso_or_equiv
_atom_site_adp_type
_atom_site_calc_flag
_atom_site_occupancy
_atom_site_disorder_assembly
_atom_site_disorder_group
Ce Ce1 0.12292(2) 0.35141(2) 0.63283(2) 0.00574(3) Uani d 1 . .
O O1 0.17608(15) 0.68328(15) 0.57726(12) 0.00892(18) Uani d 1 . .
O O2 0.18457(16) 0.98045(16) 0.54087(12) 0.00910(18) Uani d 1 . .
C C1 0.2619(2) 0.8836(2) 0.61166(17) 0.0078(2) Uani d 1 . .
C C2 0.4512(2) 1.0007(2) 0.73196(19) 0.0123(3) Uani d 1 . .
H H2A 0.565935 0.952456 0.685357 0.015 Uiso calc 1 . .
H H2B 0.426361 0.970895 0.832451 0.015 Uiso calc 1 . .
H H2C 0.485570 1.155597 0.757098 0.015 Uiso calc 1 . .
S S1 0.70445(5) 0.60045(5) 0.75494(4) 0.00687(6) Uani d 1 . .
O O3 0.49759(15) 0.45194(16) 0.67514(13) 0.00991(19) Uani d 1 . .
O O4 0.79111(16) 0.73412(16) 0.65621(12) 0.00951(19) Uani d 1 . .
O O5 0.84036(15) 0.47553(16) 0.76662(12) 0.00945(18) Uani d 1 . .
O O6 0.68899(16) 0.74388(17) 0.92067(12) 0.01042(19) Uani d 1 . .
O O7 0.00409(18) 0.17358(18) 0.84206(14) 0.0114(2) Uani d 1 . .
H H7A -0.055(4) 0.050(4) 0.807(3) 0.034(7) Uiso d 1 . .
H H7B 0.088(5) 0.193(5) 0.913(4) 0.044(8) Uiso d 1 . .
O O8 0.26010(17) 0.62451(18) 0.91554(13) 0.0125(2) Uani d 1 . .
H H8A 0.203(4) 0.659(4) 0.992(3) 0.028(6) Uiso d 1 . .
H H8B 0.391(4) 0.673(4) 0.950(3) 0.023(6) Uiso d 1 . .

loop_
_atom_site_aniso_label
_atom_site_aniso_U_11
_atom_site_aniso_U_22
_atom_site_aniso_U_33
_atom_site_aniso_U_12
_atom_site_aniso_U_13
_atom_site_aniso_U_23
Ce1 0.00598(4) 0.00511(4) 0.00627(4) 0.00165(3) 0.00012(3) 0.00234(3)
O1 0.0103(5) 0.0069(4) 0.0098(5) 0.0026(4) 0.0007(4) 0.0036(4)
O2 0.0097(4) 0.0078(4) 0.0107(5) 0.0032(4) -0.0004(4) 0.0041(4)
C1 0.0073(6) 0.0083(6) 0.0078(6) 0.0031(5) 0.0025(5) 0.0026(5)
C2 0.0118(6) 0.0102(6) 0.0137(7) 0.0021(5) -0.0033(5) 0.0043(5)
S1 0.00646(14) 0.00716(14) 0.00742(14) 0.00237(11) 0.00052(11) 0.00302(11)
O3 0.0067(4) 0.0099(4) 0.0115(5) 0.0014(4) -0.0003(4) 0.0030(4)
O4 0.0114(5) 0.0088(4) 0.0098(5) 0.0032(4) 0.0025(4) 0.0050(4)
O5 0.0088(4) 0.0111(5) 0.0113(5) 0.0055(4) 0.0012(4) 0.0054(4)
O6 0.0107(5) 0.0121(5) 0.0078(5) 0.0044(4) 0.0012(4) 0.0024(4)
O7 0.0135(5) 0.0087(5) 0.0111(5) 0.0014(4) -0.0022(4) 0.0044(4)
O8 0.0094(5) 0.0153(5) 0.0085(5) 0.0018(4) 0.0009(4) 0.0012(4)

loop_
_atom_type_symbol
_atom_type_description
_atom_type_scat_dispersion_real
_atom_type_scat_dispersion_imag
_atom_type_scat_source
C C 0.0033 0.0016 'International Tables Vol C Tables 4.2.6.8 and 6.1.1.4'
H H 0.0000 0.0000 'International Tables Vol C Tables 4.2.6.8 and 6.1.1.4'
Ce Ce -0.2486 2.6331 'International Tables Vol C Tables 4.2.6.8 and 6.1.1.4'
O O 0.0106 0.0060 'International Tables Vol C Tables 4.2.6.8 and 6.1.1.4'
S S 0.1246 0.1234 'International Tables Vol C Tables 4.2.6.8 and 6.1.1.4'

loop_
_geom_angle_atom_site_label_1
_geom_angle_atom_site_label_2
_geom_angle_atom_site_label_3
_geom_angle_site_symmetry_1
_geom_angle_site_symmetry_3
_geom_angle
_geom_angle_publ_flag
O1 Ce1 O1 . 2_566 67.57(4) ?
O1 Ce1 O2 . 1_545 145.60(3) ?
O1 Ce1 O2 . 2_566 116.63(3) ?
O1 Ce1 C1 2_566 2_566 24.69(3) ?
O1 Ce1 C1 . 2_566 92.06(3) ?
O1 Ce1 O4 . 2_666 74.19(3) ?
O1 Ce1 O5 . 1_455 78.93(3) ?
O1 Ce1 O7 . . 143.73(3) ?
O1 Ce1 O8 . . 80.50(3) ?
O2 Ce1 O1 1_545 2_566 107.17(3) ?
O2 Ce1 O1 2_566 2_566 49.44(3) ?
O2 Ce1 O2 2_566 1_545 63.64(4) ?
O2 Ce1 C1 2_566 2_566 24.75(3) ?
O2 Ce1 C1 1_545 2_566 85.25(3) ?
O3 Ce1 O1 . . 86.58(3) ?
O3 Ce1 O1 . 2_566 140.56(3) ?
O3 Ce1 O2 . 1_545 77.38(3) ?
O3 Ce1 O2 . 2_566 137.85(3) ?
O3 Ce1 C1 . 2_566 146.27(3) ?
O3 Ce1 O4 . 2_666 78.81(3) ?
O3 Ce1 O5 . 1_455 139.02(3) ?
O3 Ce1 O7 . . 103.44(4) ?
O3 Ce1 O8 . . 69.46(4) ?
O4 Ce1 O1 2_666 2_566 66.07(3) ?
O4 Ce1 O2 2_666 2_566 75.14(3) ?
O4 Ce1 O2 2_666 1_545 72.95(3) ?
O4 Ce1 C1 2_666 2_566 68.47(3) ?
O4 Ce1 O7 2_666 . 141.63(3) ?
O4 Ce1 O8 2_666 . 140.26(4) ?
O5 Ce1 O1 1_455 2_566 66.55(3) ?
O5 Ce1 O2 1_455 1_545 131.94(3) ?
O5 Ce1 O2 1_455 2_566 82.17(3) ?
O5 Ce1 C1 1_455 2_566 73.04(3) ?
O5 Ce1 O4 1_455 2_666 131.50(3) ?
O5 Ce1 O7 1_455 . 70.70(3) ?
O5 Ce1 O8 1_455 . 70.42(4) ?
O7 Ce1 O1 . 2_566 115.10(3) ?
O7 Ce1 O2 . 1_545 70.36(3) ?
O7 Ce1 O2 . 2_566 78.89(3) ?
O7 Ce1 C1 . 2_566 97.45(4) ?
O8 Ce1 O1 . 2_566 130.03(3) ?
O8 Ce1 O2 . 1_545 120.31(3) ?
O8 Ce1 O2 . 2_566 144.47(3) ?
O8 Ce1 C1 . 2_566 143.46(4) ?
O8 Ce1 O7 . . 71.10(4) ?
Ce1 O1 Ce1 . 2_566 112.43(4) ?
C1 O1 Ce1 . . 151.89(9) ?
C1 O1 Ce1 . 2_566 94.63(8) ?
Ce1 O2 Ce1 2_566 1_565 116.36(4) ?
C1 O2 Ce1 . 1_565 134.95(9) ?
C1 O2 Ce1 . 2_566 96.92(8) ?
O1 C1 Ce1 . 2_566 60.68(7) ?
O1 C1 O2 . . 119.01(12) ?
O1 C1 C2 . . 119.73(12) ?
O2 C1 Ce1 . 2_566 58.33(7) ?
O2 C1 C2 . . 121.26(12) ?
C2 C1 Ce1 . 2_566 179.59(10) ?
C1 C2 H2A . . 109.5 ?
C1 C2 H2B . . 109.5 ?
C1 C2 H2C . . 109.5 ?
H2A C2 H2B . . 109.5 ?
H2A C2 H2C . . 109.5 ?
H2B C2 H2C . . 109.5 ?
O3 S1 O4 . . 108.88(6) ?
O5 S1 O3 . . 109.66(6) ?
O5 S1 O4 . . 110.12(6) ?
O6 S1 O3 . . 109.99(6) ?
O6 S1 O4 . . 108.79(6) ?
O6 S1 O5 . . 109.39(6) ?
S1 O3 Ce1 . . 153.24(6) ?
S1 O4 Ce1 . 2_666 133.75(6) ?
S1 O5 Ce1 . 1_655 140.99(6) ?
Ce1 O7 H7A . . 116.9(19) ?
Ce1 O7 H7B . . 118(2) ?
H7A O7 H7B . . 106(3) ?
Ce1 O8 H8A . . 129.9(18) ?
Ce1 O8 H8B . . 121.1(15) ?
H8A O8 H8B . . 107(2) ?

loop_
_geom_bond_atom_site_label_1
_geom_bond_atom_site_label_2
_geom_bond_site_symmetry_2
_geom_bond_distance
_geom_bond_publ_flag
Ce1 O1 . 2.4608(10) y
Ce1 O1 2_566 2.6518(10) y
Ce1 O2 1_545 2.5996(10) y
Ce1 O2 2_566 2.5992(10) y
Ce1 O3 . 2.4385(10) y
Ce1 O4 2_666 2.5119(10) y
Ce1 O5 1_455 2.4836(10) y
Ce1 O7 . 2.5678(11) y
Ce1 O8 . 2.5127(11) y
Ce1 C1 2_566 3.0316(14) ?
C1 O1 . 1.2706(16) y
C1 O2 . 1.2783(17) y
C1 C2 . 1.4916(19) ?
C2 H2A . 0.9800 ?
C2 H2B . 0.9800 ?
C2 H2C . 0.9800 ?
S1 O3 . 1.4790(10) ?
S1 O4 . 1.4895(10) ?
S1 O5 . 1.4784(10) ?
S1 O6 . 1.4773(11) ?
O7 H7A . 0.78(3) ?
O7 H7B . 0.79(3) ?
O8 H8A . 0.78(3) ?
O8 H8B . 0.87(2) ?

loop_
_geom_hbond_atom_site_label_D
_geom_hbond_atom_site_label_H
_geom_hbond_atom_site_label_A
_geom_hbond_site_symmetry_A
_geom_hbond_distance_DH
_geom_hbond_distance_HA
_geom_hbond_distance_DA
_geom_hbond_angle_DHA
O7 H7A O4 1_445 0.78(3) 2.08(3) 2.8400(15) 165(3)
O7 H7B O6 2_667 0.79(3) 1.95(3) 2.7412(15) 175(3)
O8 H8A O5 2_667 0.78(3) 2.59(3) 3.1389(15) 129(2)
O8 H8A O7 2_567 0.78(3) 2.30(3) 3.0386(16) 158(2)
O8 H8B O6 1_555 0.87(2) 1.99(2) 2.7976(15) 154(2)
C2 H2A O4 1_555 0.98 2.43 3.3245(18) 152
C2 H2C O3 1_565 0.98 2.40 3.2909(18) 151

loop_
_geom_torsion_atom_site_label_1
_geom_torsion_atom_site_label_2
_geom_torsion_atom_site_label_3
_geom_torsion_atom_site_label_4
_geom_torsion_site_symmetry_1
_geom_torsion_site_symmetry_2
_geom_torsion_site_symmetry_3
_geom_torsion_site_symmetry_4
_geom_torsion
_geom_torsion_publ_flag
Ce1 O1 C1 Ce1 . . . 2_566 -164.6(2) ?
Ce1 O1 C1 O2 . . . . -165.26(13) ?
Ce1 O1 C1 O2 2_566 . . . -0.66(13) ?
Ce1 O1 C1 C2 2_566 . . . 179.93(11) ?
Ce1 O1 C1 C2 . . . . 15.3(3) ?
Ce1 O2 C1 Ce1 1_565 . . 2_566 138.87(12) ?
Ce1 O2 C1 O1 2_566 . . . 0.68(13) ?
Ce1 O2 C1 O1 1_565 . . . 139.54(11) ?
Ce1 O2 C1 C2 2_566 . . . -179.92(11) ?
Ce1 O2 C1 C2 1_565 . . . -41.1(2) ?
O3 S1 O4 Ce1 . . . 2_666 -60.31(9) ?
O3 S1 O5 Ce1 . . . 1_655 102.11(10) ?
O4 S1 O3 Ce1 . . . . -92.36(15) ?
O4 S1 O5 Ce1 . . . 1_655 -17.68(11) ?
O5 S1 O3 Ce1 . . . . 147.09(13) ?
O5 S1 O4 Ce1 . . . 2_666 59.96(9) ?
O6 S1 O3 Ce1 . . . . 26.76(16) ?
O6 S1 O4 Ce1 . . . 2_666 179.83(7) ?
O6 S1 O5 Ce1 . . . 1_655 -137.19(9) ?
